data_1557531
loop_
_publ_author_name
'Bohnenberger, Jan'
'Schmitt, Manuel'
'Feuerstein, Wolfram'
'Krummenacher, Ivo'
'Butschke, Burkhard'
'Czajka, Jakub'
'Malinowski, Przemys\/law J.'
'Breher, Frank'
'Krossing, Ingo'

_publ_section_title
;
 Completing the triad: synthesis and full characterization of homoleptic
 and heteroleptic carbonyl and nitrosyl complexes of the group VI metals
;
_journal_issue 14
_journal_name_full 'Chemical Science'
_journal_page_first 3592
_journal_page_last 3603
_journal_paper_doi 10.1039/C9SC06445A
_journal_volume 11
_journal_year 2020
_chemical_formula_moiety 'C16 Al F36 O4, C5 N O6 W'
_chemical_formula_sum 'C21 Al F36 N O10 W'
_chemical_formula_weight 1321.05
_space_group_crystal_system tetragonal
_space_group_IT_number 85
_space_group_name_Hall '-P 4a'
_space_group_name_H-M_alt 'P 4/n :2'
_audit_creation_method SHELXL-2016/6
_audit_update_record
;
2019-09-09 deposited with the CCDC.	2020-03-03 downloaded from the CCDC.
;
_cell_angle_alpha 90
_cell_angle_beta 90
_cell_angle_gamma 90
_cell_formula_units_Z 2
_cell_length_a 13.6990(7)
_cell_length_b 13.6990(7)
_cell_length_c 9.5293(5)
_cell_measurement_reflns_used 9922
_cell_measurement_temperature 100(2)
_cell_measurement_theta_max 54.163
_cell_measurement_theta_min 5.207
_cell_volume 1788.29(16)
_computing_cell_refinement 'SAINT V8.38A (1, 2016)'
_computing_data_collection 'APEX2 v2013..6-2'
_computing_data_reduction 'SAINT V8.38A (1, 2016)'
_computing_molecular_graphics 'SHELXL-2013 (Sheldrick, 2013)'
_computing_publication_material ShelXle-861
_computing_structure_refinement 'SHELXL-2016/6 (Sheldrick, 2016)'
_computing_structure_solution 'SHELXT 2014/5 (Sheldrick, 2014)'
_diffrn_ambient_temperature 100(2)
_diffrn_measured_fraction_theta_full 0.999
_diffrn_measured_fraction_theta_max 0.991
_diffrn_measurement_device_type 'Bruker Smart ApexII Quazar'
_diffrn_measurement_method 'omega and phi scans'
_diffrn_radiation_type MoK\a
_diffrn_radiation_wavelength 0.71073
_diffrn_reflns_av_R_equivalents 0.0462
_diffrn_reflns_av_unetI/netI 0.0297
_diffrn_reflns_Laue_measured_fraction_full 0.999
_diffrn_reflns_Laue_measured_fraction_max 0.991
_diffrn_reflns_limit_h_max 17
_diffrn_reflns_limit_h_min -13
_diffrn_reflns_limit_k_max 16
_diffrn_reflns_limit_k_min -17
_diffrn_reflns_limit_l_max 11
_diffrn_reflns_limit_l_min -9
_diffrn_reflns_number 13198
_diffrn_reflns_point_group_measured_fraction_full 0.999
_diffrn_reflns_point_group_measured_fraction_max 0.991
_diffrn_reflns_theta_full 25.242
_diffrn_reflns_theta_max 27.085
_diffrn_reflns_theta_min 1.486
_diffrn_source 'INCOATEC Mo Microsource'
_exptl_absorpt_coefficient_mu 3.497
_exptl_absorpt_correction_T_max 0.7455
_exptl_absorpt_correction_T_min 0.5607
_exptl_absorpt_correction_type multi-scan
_exptl_crystal_colour orange
_exptl_crystal_density_diffrn 2.453
_exptl_crystal_description block
_exptl_crystal_F_000 1248
_exptl_crystal_size_max 0.2
_exptl_crystal_size_mid 0.2
_exptl_crystal_size_min 0.15
_refine_diff_density_max 0.408
_refine_diff_density_min -0.718
_refine_diff_density_rms 0.098
_refine_ls_extinction_method none
_refine_ls_goodness_of_fit_ref 1.126
_refine_ls_hydrogen_treatment undef
_refine_ls_matrix_type full
_refine_ls_number_parameters 163
_refine_ls_number_reflns 1924
_refine_ls_number_restraints 0
_refine_ls_restrained_S_all 1.126
_refine_ls_R_factor_all 0.0236
_refine_ls_R_factor_gt 0.0235
_refine_ls_shift/su_max 0.000
_refine_ls_shift/su_mean 0.000
_refine_ls_structure_factor_coef Fsqd
_refine_ls_weighting_details 'w=1/[\s^2^(Fo^2^)+(0.0472P)^2^+1.6628P] where P=(Fo^2^+2Fc^2^)/3'
_refine_ls_weighting_scheme calc
_refine_ls_wR_factor_gt 0.0734
_refine_ls_wR_factor_ref 0.0735
_reflns_Friedel_coverage 0.000
_reflns_number_gt 1910
_reflns_number_total 1924
_reflns_threshold_expression 'I > 2\s(I)'
_cod_data_source_file c9sc06445a2.cif
_cod_data_source_block p4n_a
_cod_depositor_comments
;Adding full bibliography for 1557531--1557542.cif.

 Adding full bibliography for 1557531--1557542.cif.
;
_cod_original_cell_volume 1788.3(2)
_cod_original_sg_symbol_H-M 'P 4/n'
_cod_database_code 1557531
_shelx_shelxl_version_number 2016/6
_shelx_space_group_comment
;
The symmetry employed for this shelxl refinement is uniquely defined
by the following loop, which should always be used as a source of
symmetry information in preference to the above space-group names.
They are only intended as comments.
;

loop_
_space_group_symop_operation_xyz
'x, y, z'
'-x+1/2, -y+1/2, z'
'-y+1/2, x, z'
'y, -x+1/2, z'
'-x, -y, -z'
'x-1/2, y-1/2, -z'
'y-1/2, -x, -z'
'-y, x-1/2, -z'

loop_
_atom_site_label
_atom_site_type_symbol
_atom_site_fract_x
_atom_site_fract_y
_atom_site_fract_z
_atom_site_U_iso_or_equiv
_atom_site_adp_type
_atom_site_occupancy
_atom_site_site_symmetry_order
_atom_site_calc_flag
_atom_site_refinement_flags_posn
_atom_site_refinement_flags_adp
_atom_site_refinement_flags_occupancy
_atom_site_disorder_assembly
_atom_site_disorder_group
O1_1 O 0.6680(2) 0.1847(2) 0.8987(3) 0.0140(5) Uani 1 1 d . . . . .
C1_1 C 0.5837(2) 0.1869(3) 0.8247(4) 0.0118(6) Uani 1 1 d . . . . .
C2_1 C 0.4961(3) 0.2141(3) 0.9213(5) 0.0185(8) Uani 1 1 d . . . . .
F1_1 F 0.50324(18) 0.17128(19) 1.0455(2) 0.0264(5) Uani 1 1 d . . . . .
F2_1 F 0.4104(2) 0.1877(2) 0.8647(3) 0.0276(7) Uani 1 1 d . . . . .
F3_1 F 0.49216(19) 0.31001(19) 0.9430(3) 0.0253(5) Uani 1 1 d . . . . .
C3_1 C 0.5897(3) 0.2613(3) 0.7022(4) 0.0200(8) Uani 1 1 d . . . . .
F4_1 F 0.6440(2) 0.2268(2) 0.5978(3) 0.0300(6) Uani 1 1 d . . . . .
F5_1 F 0.6297(2) 0.34431(17) 0.7456(3) 0.0283(5) Uani 1 1 d . . . . .
F6_1 F 0.5015(2) 0.2832(2) 0.6481(3) 0.0265(6) Uani 1 1 d . . . . .
C4_1 C 0.5659(3) 0.0826(3) 0.7631(4) 0.0175(7) Uani 1 1 d . . . . .
F7_1 F 0.64841(18) 0.04621(17) 0.7115(3) 0.0259(5) Uani 1 1 d . . . . .
F8_1 F 0.4997(2) 0.08288(19) 0.6596(3) 0.0253(5) Uani 1 1 d . . . . .
F9_1 F 0.5345(2) 0.0217(2) 0.8611(2) 0.0246(6) Uani 1 1 d . . . . .
W1 W 0.250000 0.250000 0.37070(2) 0.01431(11) Uani 1 4 d S T P . .
N1 N 0.250000 0.250000 0.1574(7) 0.0252(13) Uani 1 4 d S T P . .
Al1 Al 0.750000 0.250000 1.000000 0.0093(3) Uani 1 4 d S T P . .
O1 O 0.1511(3) 0.0380(3) 0.3707(3) 0.0230(7) Uani 1 1 d . . . . .
C1 C 0.1859(3) 0.1128(3) 0.3712(3) 0.0162(9) Uani 1 1 d . . . . .
O2 O 0.250000 0.250000 0.7076(5) 0.0233(11) Uani 1 4 d S T P . .
C2 C 0.250000 0.250000 0.5896(7) 0.0141(12) Uani 1 4 d S T P . .
O3 O 0.250000 0.250000 0.0377(5) 0.0274(12) Uani 1 4 d S T P . .

loop_
_atom_site_aniso_label
_atom_site_aniso_U_11
_atom_site_aniso_U_22
_atom_site_aniso_U_33
_atom_site_aniso_U_23
_atom_site_aniso_U_13
_atom_site_aniso_U_12
O1_1 0.0114(12) 0.0122(12) 0.0183(11) -0.0019(10) -0.0035(10) -0.0012(10)
C1_1 0.0102(15) 0.0118(15) 0.0134(16) 0.0004(13) -0.0003(13) -0.0006(13)
C2_1 0.0111(17) 0.0228(18) 0.022(2) -0.0014(16) -0.0003(15) 0.0004(14)
F1_1 0.0259(12) 0.0335(14) 0.0198(12) 0.0039(10) 0.0074(10) 0.0002(11)
F2_1 0.0133(13) 0.0339(16) 0.0355(17) -0.0043(10) -0.0014(9) -0.0041(11)
F3_1 0.0209(12) 0.0219(12) 0.0332(15) -0.0057(10) -0.0021(11) 0.0072(9)
C3_1 0.0196(16) 0.021(2) 0.0200(16) 0.0059(16) -0.0033(13) -0.0035(16)
F4_1 0.0312(14) 0.0386(18) 0.0201(10) 0.0044(11) 0.0082(10) -0.0059(11)
F5_1 0.0347(14) 0.0159(11) 0.0343(13) 0.0079(10) -0.0091(11) -0.0096(10)
F6_1 0.0291(14) 0.0231(13) 0.0274(12) 0.0081(9) -0.0128(10) 0.0008(11)
C4_1 0.0174(17) 0.0162(16) 0.0188(17) -0.0006(14) -0.0043(14) -0.0031(14)
F7_1 0.0215(12) 0.0218(12) 0.0344(13) -0.0133(10) 0.0001(10) 0.0010(9)
F8_1 0.0278(13) 0.0246(13) 0.0235(10) -0.0026(10) -0.0119(11) -0.0068(11)
F9_1 0.0295(15) 0.0151(12) 0.0290(13) 0.0061(8) -0.0059(9) -0.0084(10)
W1 0.01367(12) 0.01367(12) 0.01560(16) 0.000 0.000 0.000
N1 0.024(2) 0.024(2) 0.028(3) 0.000 0.000 0.000
Al1 0.0078(5) 0.0078(5) 0.0124(8) 0.000 0.000 0.000
O1 0.0229(17) 0.0172(16) 0.0291(18) -0.0007(10) -0.0017(10) -0.0041(13)
C1 0.0157(19) 0.020(2) 0.012(2) 0.0000(12) -0.0012(12) 0.0031(18)
O2 0.0255(16) 0.0255(16) 0.019(3) 0.000 0.000 0.000
C2 0.0108(17) 0.0108(17) 0.021(3) 0.000 0.000 0.000
O3 0.0330(18) 0.0330(18) 0.016(3) 0.000 0.000 0.000

loop_
_atom_type_symbol
_atom_type_description
_atom_type_scat_dispersion_real
_atom_type_scat_dispersion_imag
_atom_type_scat_source
C C 0.0033 0.0016 'International Tables Vol C Tables 4.2.6.8 and 6.1.1.4'
N N 0.0061 0.0033 'International Tables Vol C Tables 4.2.6.8 and 6.1.1.4'
O O 0.0106 0.0060 'International Tables Vol C Tables 4.2.6.8 and 6.1.1.4'
F F 0.0171 0.0103 'International Tables Vol C Tables 4.2.6.8 and 6.1.1.4'
Al Al 0.0645 0.0514 'International Tables Vol C Tables 4.2.6.8 and 6.1.1.4'
W W -0.8490 6.8722 'International Tables Vol C Tables 4.2.6.8 and 6.1.1.4'

loop_
_geom_angle_atom_site_label_1
_geom_angle_atom_site_label_2
_geom_angle_atom_site_label_3
_geom_angle
_geom_angle_site_symmetry_1
_geom_angle_site_symmetry_3
_geom_angle_publ_flag
C1_1 O1_1 Al1 146.5(3) . . ?
O1_1 C1_1 C3_1 111.1(3) . . ?
O1_1 C1_1 C2_1 110.7(3) . . ?
C3_1 C1_1 C2_1 109.2(3) . . ?
O1_1 C1_1 C4_1 108.0(3) . . ?
C3_1 C1_1 C4_1 109.1(3) . . ?
C2_1 C1_1 C4_1 108.7(3) . . ?
F1_1 C2_1 F3_1 107.5(4) . . ?
F1_1 C2_1 F2_1 107.7(3) . . ?
F3_1 C2_1 F2_1 107.0(4) . . ?
F1_1 C2_1 C1_1 111.5(3) . . ?
F3_1 C2_1 C1_1 111.1(3) . . ?
F2_1 C2_1 C1_1 111.9(3) . . ?
F5_1 C3_1 F4_1 107.8(3) . . ?
F5_1 C3_1 F6_1 107.4(3) . . ?
F4_1 C3_1 F6_1 107.1(3) . . ?
F5_1 C3_1 C1_1 110.5(3) . . ?
F4_1 C3_1 C1_1 111.0(3) . . ?
F6_1 C3_1 C1_1 112.7(3) . . ?
F9_1 C4_1 F7_1 107.5(3) . . ?
F9_1 C4_1 F8_1 107.5(3) . . ?
F7_1 C4_1 F8_1 107.7(3) . . ?
F9_1 C4_1 C1_1 111.2(3) . . ?
F7_1 C4_1 C1_1 110.5(3) . . ?
F8_1 C4_1 C1_1 112.3(3) . . ?
N1 W1 C1 90.14(9) . 2 ?
N1 W1 C1 90.14(9) . 4 ?
C1 W1 C1 90.000(1) 2 4 ?
N1 W1 C1 90.14(9) . 3 ?
C1 W1 C1 90.000(1) 2 3 ?
C1 W1 C1 179.72(18) 4 3 ?
N1 W1 C1 90.14(9) . . ?
C1 W1 C1 179.71(18) 2 . ?
C1 W1 C1 90.000(1) 4 . ?
C1 W1 C1 90.000(1) 3 . ?
N1 W1 C2 180.0 . . ?
C1 W1 C2 89.86(9) 2 . ?
C1 W1 C2 89.86(9) 4 . ?
C1 W1 C2 89.86(9) 3 . ?
C1 W1 C2 89.86(9) . . ?
O3 N1 W1 180.0 . . ?
O1_1 Al1 O1_1 108.14(9) . 7_667 ?
O1_1 Al1 O1_1 112.16(18) . 2_655 ?
O1_1 Al1 O1_1 108.14(9) 7_667 2_655 ?
O1_1 Al1 O1_1 108.14(9) . 8_657 ?
O1_1 Al1 O1_1 112.16(18) 7_667 8_657 ?
O1_1 Al1 O1_1 108.14(9) 2_655 8_657 ?
O1 C1 W1 179.6(3) . . ?
O2 C2 W1 180.0 . . ?

loop_
_geom_bond_atom_site_label_1
_geom_bond_atom_site_label_2
_geom_bond_distance
_geom_bond_site_symmetry_2
_geom_bond_publ_flag
O1_1 C1_1 1.354(4) . ?
O1_1 Al1 1.731(3) . ?
C1_1 C3_1 1.552(5) . ?
C1_1 C2_1 1.557(5) . ?
C1_1 C4_1 1.562(5) . ?
C2_1 F1_1 1.325(5) . ?
C2_1 F3_1 1.332(5) . ?
C2_1 F2_1 1.342(5) . ?
C3_1 F5_1 1.329(5) . ?
C3_1 F4_1 1.330(5) . ?
C3_1 F6_1 1.347(5) . ?
C4_1 F9_1 1.324(5) . ?
C4_1 F7_1 1.330(5) . ?
C4_1 F8_1 1.340(4) . ?
W1 N1 2.033(7) . ?
W1 C1 2.075(5) 2 ?
W1 C1 2.075(5) 4 ?
W1 C1 2.075(5) 3 ?
W1 C1 2.075(5) . ?
W1 C2 2.086(7) . ?
N1 O3 1.140(8) . ?
O1 C1 1.129(6) . ?
O2 C2 1.124(9) . ?

loop_
_geom_torsion_atom_site_label_1
_geom_torsion_atom_site_label_2
_geom_torsion_atom_site_label_3
_geom_torsion_atom_site_label_4
_geom_torsion
_geom_torsion_site_symmetry_1
_geom_torsion_site_symmetry_2
_geom_torsion_site_symmetry_3
_geom_torsion_site_symmetry_4
_geom_torsion_publ_flag
Al1 O1_1 C1_1 C3_1 60.3(5) . . . . ?
Al1 O1_1 C1_1 C2_1 -61.2(5) . . . . ?
Al1 O1_1 C1_1 C4_1 179.9(3) . . . . ?
O1_1 C1_1 C2_1 F1_1 -39.9(4) . . . . ?
C3_1 C1_1 C2_1 F1_1 -162.6(3) . . . . ?
C4_1 C1_1 C2_1 F1_1 78.6(4) . . . . ?
O1_1 C1_1 C2_1 F3_1 79.9(4) . . . . ?
C3_1 C1_1 C2_1 F3_1 -42.7(4) . . . . ?
C4_1 C1_1 C2_1 F3_1 -161.6(3) . . . . ?
O1_1 C1_1 C2_1 F2_1 -160.6(3) . . . . ?
C3_1 C1_1 C2_1 F2_1 76.7(4) . . . . ?
C4_1 C1_1 C2_1 F2_1 -42.1(4) . . . . ?
O1_1 C1_1 C3_1 F5_1 -44.6(4) . . . . ?
C2_1 C1_1 C3_1 F5_1 77.9(4) . . . . ?
C4_1 C1_1 C3_1 F5_1 -163.5(3) . . . . ?
O1_1 C1_1 C3_1 F4_1 75.0(4) . . . . ?
C2_1 C1_1 C3_1 F4_1 -162.5(3) . . . . ?
C4_1 C1_1 C3_1 F4_1 -43.9(4) . . . . ?
O1_1 C1_1 C3_1 F6_1 -164.7(3) . . . . ?
C2_1 C1_1 C3_1 F6_1 -42.3(4) . . . . ?
C4_1 C1_1 C3_1 F6_1 76.3(4) . . . . ?
O1_1 C1_1 C4_1 F9_1 75.9(4) . . . . ?
C3_1 C1_1 C4_1 F9_1 -163.2(3) . . . . ?
C2_1 C1_1 C4_1 F9_1 -44.3(4) . . . . ?
O1_1 C1_1 C4_1 F7_1 -43.3(4) . . . . ?
C3_1 C1_1 C4_1 F7_1 77.6(3) . . . . ?
C2_1 C1_1 C4_1 F7_1 -163.5(3) . . . . ?
O1_1 C1_1 C4_1 F8_1 -163.5(3) . . . . ?
C3_1 C1_1 C4_1 F8_1 -42.6(4) . . . . ?
C2_1 C1_1 C4_1 F8_1 76.3(4) . . . . ?
C1_1 O1_1 Al1 O1_1 36.2(4) . . . 7_667 ?
C1_1 O1_1 Al1 O1_1 -83.0(4) . . . 2_655 ?
C1_1 O1_1 Al1 O1_1 157.8(5) . . . 8_657 ?
